data_4111070
loop_
_publ_author_name
'Aurora J. Cruz Cabeza'
'Graeme M. Day'
'W. D. Samuel Motherwell'
'William Jones'

_publ_section_title
;
 Prediction and Observation of Isostructurality Induced by Solvent
 Incorporation in Multicomponent Crystals
;
_journal_name_full 'Journal of the American Chemical Society'
_journal_page_first 14466
_journal_page_last 14467
_journal_paper_doi 10.1021/ja065845a
_journal_volume 128
_journal_year 2006
_chemical_formula_moiety 'C15 H14 N2 O, C2 H4 O2'
_chemical_formula_sum 'C17 H18 N2 O3'
_chemical_formula_weight 298.33
_chemical_name_common 'acetic acid:10,11-dihydrocarbamazepine '
_chemical_name_systematic
; 
 acetic acid:10,11-dihydrocarbamazepine
;
_space_group_IT_number 14
_symmetry_cell_setting monoclinic
_symmetry_space_group_name_Hall '-P 2ybc'
_symmetry_space_group_name_H-M 'P 1 21/c 1'
_atom_sites_solution_hydrogens geom
_atom_sites_solution_primary direct
_atom_sites_solution_secondary difmap
_audit_creation_method SHELXL-97
_cell_angle_alpha 90.00
_cell_angle_beta 95.1740(10)
_cell_angle_gamma 90.00
_cell_formula_units_Z 4
_cell_length_a 5.29950(10)
_cell_length_b 15.4255(4)
_cell_length_c 18.7201(6)
_cell_measurement_reflns_used 15439
_cell_measurement_temperature 120(2)
_cell_measurement_theta_max 27.48
_cell_measurement_theta_min 1.00
_cell_volume 1524.08(7)
_computing_cell_refinement 'HKL Scalepack (Otwinowski & Minor 1997)'
_computing_data_collection 'Collect (Nonius B.V. 1998)'
_computing_data_reduction
;
 HKL Denzo and Scalepack (Otwinowski & Minor 1997)
;
_computing_publication_material 'SHELXL-97 (Sheldrick 1997)'
_computing_structure_refinement 'SHELXL-97 (Sheldrick 1997)'
_computing_structure_solution 'SIR-92 (Altomare et al. 1994)'
_diffrn_ambient_temperature 120(2)
_diffrn_measured_fraction_theta_full 0.991
_diffrn_measured_fraction_theta_max 0.991
_diffrn_measurement_device_type 'Nonius Kappa CCD'
_diffrn_measurement_method 'Thin slice \w and \f scans'
_diffrn_radiation_source 'fine-focus sealed tube'
_diffrn_radiation_type MoK\a
_diffrn_radiation_wavelength 0.71073
_diffrn_reflns_av_R_equivalents 0.0533
_diffrn_reflns_av_sigmaI/netI 0.0448
_diffrn_reflns_limit_h_max 6
_diffrn_reflns_limit_h_min -6
_diffrn_reflns_limit_k_max 20
_diffrn_reflns_limit_k_min -19
_diffrn_reflns_limit_l_max 24
_diffrn_reflns_limit_l_min -23
_diffrn_reflns_number 12860
_diffrn_reflns_theta_full 27.47
_diffrn_reflns_theta_max 27.47
_diffrn_reflns_theta_min 3.53
_exptl_absorpt_coefficient_mu 0.090
_exptl_absorpt_correction_T_max 0.986
_exptl_absorpt_correction_T_min 0.898
_exptl_absorpt_correction_type multi-scan
_exptl_absorpt_process_details
;
multi-scan from symmetry-related measurements 
 Sortav (Blessing 1995)
;
_exptl_crystal_colour colourless
_exptl_crystal_density_diffrn 1.300
_exptl_crystal_description block
_exptl_crystal_F_000 632
_exptl_crystal_size_max 0.35
_exptl_crystal_size_mid 0.21
_exptl_crystal_size_min 0.18
_refine_diff_density_max 0.326
_refine_diff_density_min -0.285
_refine_diff_density_rms 0.060
_refine_ls_extinction_coef 0.011(2)
_refine_ls_extinction_expression Fc^*^=kFc[1+0.001xFc^2^\l^3^/sin(2\q)]^-1/4^
_refine_ls_extinction_method SHELXL
_refine_ls_goodness_of_fit_ref 1.028
_refine_ls_hydrogen_treatment mixed
_refine_ls_matrix_type full
_refine_ls_number_parameters 204
_refine_ls_number_reflns 3455
_refine_ls_number_restraints 1
_refine_ls_restrained_S_all 1.028
_refine_ls_R_factor_all 0.0578
_refine_ls_R_factor_gt 0.0429
_refine_ls_shift/su_max 0.001
_refine_ls_shift/su_mean 0.000
_refine_ls_structure_factor_coef Fsqd
_refine_ls_weighting_details 'calc w=1/[\s^2^(Fo^2^)+(0.0527P)^2^+0.4866P] where P=(Fo^2^+2Fc^2^)/3'
_refine_ls_weighting_scheme calc
_refine_ls_wR_factor_gt 0.1032
_refine_ls_wR_factor_ref 0.1119
_reflns_number_gt 2736
_reflns_number_total 3455
_reflns_threshold_expression >2sigma(I)
_cod_data_source_file ja065845asi20060928_094820.cif
_cod_data_source_block wj0611
_cod_database_code 4111070

loop_
_symmetry_equiv_pos_as_xyz
'x, y, z'
'-x, y+1/2, -z+1/2'
'-x, -y, -z'
'x, -y-1/2, z-1/2'

loop_
_atom_site_label
_atom_site_type_symbol
_atom_site_fract_x
_atom_site_fract_y
_atom_site_fract_z
_atom_site_U_iso_or_equiv
_atom_site_adp_type
_atom_site_occupancy
_atom_site_symmetry_multiplicity
_atom_site_calc_flag
_atom_site_refinement_flags
O1 O 0.66214(18) 0.34173(6) 0.86797(5) 0.0275(2) Uani 1 1 d .
N1 N 0.7549(2) 0.40220(8) 0.97734(6) 0.0306(3) Uani 1 1 d .
H1A H 0.8301 0.4467 0.9589 0.037 Uiso 1 1 calc R
H1B H 0.7462 0.3989 1.0240 0.037 Uiso 1 1 calc R
N2 N 0.5390(2) 0.27126(7) 0.96523(6) 0.0213(2) Uani 1 1 d .
C1 C 0.6533(2) 0.33924(8) 0.93430(7) 0.0226(3) Uani 1 1 d .
C2 C 0.5404(2) 0.26047(8) 1.04164(7) 0.0222(3) Uani 1 1 d .
C3 C 0.3650(3) 0.30352(9) 1.07949(7) 0.0276(3) Uani 1 1 d .
H3 H 0.2482 0.3430 1.0557 0.033 Uiso 1 1 calc R
C4 C 0.3619(3) 0.28829(10) 1.15248(8) 0.0333(3) Uani 1 1 d .
H4 H 0.2421 0.3172 1.1789 0.040 Uiso 1 1 calc R
C5 C 0.5338(3) 0.23088(10) 1.18686(8) 0.0352(4) Uani 1 1 d .
H5 H 0.5310 0.2203 1.2368 0.042 Uiso 1 1 calc R
C6 C 0.7103(3) 0.18874(10) 1.14847(8) 0.0315(3) Uani 1 1 d .
H6 H 0.8286 0.1500 1.1726 0.038 Uiso 1 1 calc R
C7 C 0.7156(2) 0.20260(9) 1.07511(7) 0.0247(3) Uani 1 1 d .
C8 C 0.8976(3) 0.15807(10) 1.03001(7) 0.0282(3) Uani 1 1 d .
H8A H 1.0304 0.1291 1.0622 0.034 Uiso 1 1 calc R
H8B H 0.9816 0.2024 1.0022 0.034 Uiso 1 1 calc R
C9 C 0.7742(3) 0.09094(9) 0.97813(7) 0.0260(3) Uani 1 1 d .
H9A H 0.9069 0.0684 0.9491 0.031 Uiso 1 1 calc R
H9B H 0.7185 0.0419 1.0070 0.031 Uiso 1 1 calc R
C10 C 0.5500(2) 0.11808(9) 0.92669(7) 0.0225(3) Uani 1 1 d .
C11 C 0.4387(3) 0.05345(9) 0.88130(7) 0.0276(3) Uani 1 1 d .
H11 H 0.5081 -0.0034 0.8841 0.033 Uiso 1 1 calc R
C12 C 0.2322(3) 0.06956(10) 0.83289(7) 0.0296(3) Uani 1 1 d .
H12 H 0.1619 0.0243 0.8029 0.036 Uiso 1 1 calc R
C13 C 0.1275(3) 0.15198(10) 0.82805(7) 0.0282(3) Uani 1 1 d .
H13 H -0.0152 0.1636 0.7950 0.034 Uiso 1 1 calc R
C14 C 0.2332(2) 0.21695(9) 0.87189(7) 0.0247(3) Uani 1 1 d .
H14 H 0.1619 0.2735 0.8689 0.030 Uiso 1 1 calc R
C15 C 0.4431(2) 0.20055(8) 0.92042(7) 0.0211(3) Uani 1 1 d .
O2 O 0.0696(3) 0.51241(8) 0.88984(6) 0.0486(3) Uani 1 1 d .
O3 O -0.00105(19) 0.41686(6) 0.80132(5) 0.0281(2) Uani 1 1 d D
H3A H -0.129(3) 0.3947(10) 0.8313(8) 0.034 Uiso 1 1 d D
C16 C 0.1273(3) 0.48067(9) 0.83420(7) 0.0288(3) Uani 1 1 d .
C17 C 0.3450(3) 0.51121(11) 0.79530(9) 0.0360(4) Uani 1 1 d .
H17A H 0.4946 0.5188 0.8295 0.054 Uiso 1 1 calc R
H17B H 0.3015 0.5666 0.7717 0.054 Uiso 1 1 calc R
H17C H 0.3818 0.4682 0.7591 0.054 Uiso 1 1 calc R

loop_
_atom_site_aniso_label
_atom_site_aniso_U_11
_atom_site_aniso_U_22
_atom_site_aniso_U_33
_atom_site_aniso_U_23
_atom_site_aniso_U_13
_atom_site_aniso_U_12
O1 0.0361(5) 0.0283(5) 0.0180(5) 0.0029(4) 0.0010(4) -0.0085(4)
N1 0.0449(7) 0.0266(6) 0.0205(6) -0.0005(5) 0.0032(5) -0.0120(5)
N2 0.0271(6) 0.0204(5) 0.0163(5) 0.0004(4) 0.0013(4) -0.0026(4)
C1 0.0257(6) 0.0213(6) 0.0205(6) 0.0018(5) 0.0010(5) -0.0001(5)
C2 0.0266(6) 0.0219(6) 0.0181(6) 0.0000(5) 0.0021(5) -0.0063(5)
C3 0.0294(7) 0.0278(7) 0.0260(7) -0.0046(6) 0.0048(5) -0.0039(6)
C4 0.0399(8) 0.0348(8) 0.0270(8) -0.0081(6) 0.0126(6) -0.0085(7)
C5 0.0520(9) 0.0360(8) 0.0182(7) -0.0002(6) 0.0068(6) -0.0141(7)
C6 0.0418(8) 0.0294(7) 0.0223(7) 0.0041(6) -0.0027(6) -0.0062(6)
C7 0.0278(7) 0.0246(7) 0.0211(7) 0.0003(5) 0.0003(5) -0.0053(5)
C8 0.0266(7) 0.0321(8) 0.0254(7) 0.0026(6) -0.0001(5) 0.0019(6)
C9 0.0286(7) 0.0265(7) 0.0234(7) 0.0024(5) 0.0055(5) 0.0041(5)
C10 0.0262(6) 0.0244(7) 0.0180(6) 0.0013(5) 0.0074(5) -0.0014(5)
C11 0.0372(7) 0.0231(7) 0.0238(7) -0.0028(5) 0.0098(6) -0.0015(6)
C12 0.0371(8) 0.0308(8) 0.0214(7) -0.0064(6) 0.0059(6) -0.0097(6)
C13 0.0291(7) 0.0361(8) 0.0192(6) -0.0004(5) 0.0014(5) -0.0060(6)
C14 0.0278(7) 0.0267(7) 0.0199(6) 0.0025(5) 0.0035(5) -0.0010(5)
C15 0.0251(6) 0.0223(6) 0.0163(6) 0.0002(5) 0.0049(5) -0.0040(5)
O2 0.0699(8) 0.0481(7) 0.0295(6) -0.0112(5) 0.0143(5) -0.0307(6)
O3 0.0349(5) 0.0261(5) 0.0234(5) -0.0006(4) 0.0036(4) -0.0067(4)
C16 0.0379(8) 0.0256(7) 0.0221(7) 0.0039(5) -0.0015(6) -0.0060(6)
C17 0.0374(8) 0.0357(8) 0.0350(8) 0.0041(7) 0.0033(6) -0.0086(7)

loop_
_atom_type_symbol
_atom_type_description
_atom_type_scat_dispersion_real
_atom_type_scat_dispersion_imag
_atom_type_scat_source
C C 0.0033 0.0016 'International Tables Vol C Tables 4.2.6.8 and 6.1.1.4'
H H 0.0000 0.0000 'International Tables Vol C Tables 4.2.6.8 and 6.1.1.4'
N N 0.0061 0.0033 'International Tables Vol C Tables 4.2.6.8 and 6.1.1.4'
O O 0.0106 0.0060 'International Tables Vol C Tables 4.2.6.8 and 6.1.1.4'

loop_
_geom_angle_atom_site_label_1
_geom_angle_atom_site_label_2
_geom_angle_atom_site_label_3
_geom_angle
C1 N1 H1A 120.0
C1 N1 H1B 120.0
H1A N1 H1B 120.0
C1 N2 C2 123.20(11)
C1 N2 C15 118.77(11)
C2 N2 C15 117.45(10)
O1 C1 N1 121.73(12)
O1 C1 N2 120.24(12)
N1 C1 N2 118.03(12)
C3 C2 C7 121.74(12)
C3 C2 N2 120.58(12)
C7 C2 N2 117.62(11)
C2 C3 C4 119.32(14)
C2 C3 H3 120.3
C4 C3 H3 120.3
C5 C4 C3 119.98(14)
C5 C4 H4 120.0
C3 C4 H4 120.0
C4 C5 C6 120.18(13)
C4 C5 H5 119.9
C6 C5 H5 119.9
C5 C6 C7 120.80(14)
C5 C6 H6 119.6
C7 C6 H6 119.6
C6 C7 C2 117.98(13)
C6 C7 C8 123.68(13)
C2 C7 C8 118.34(12)
C7 C8 C9 114.03(11)
C7 C8 H8A 108.7
C9 C8 H8A 108.7
C7 C8 H8B 108.7
C9 C8 H8B 108.7
H8A C8 H8B 107.6
C10 C9 C8 118.84(11)
C10 C9 H9A 107.6
C8 C9 H9A 107.6
C10 C9 H9B 107.6
C8 C9 H9B 107.6
H9A C9 H9B 107.0
C15 C10 C11 116.83(12)
C15 C10 C9 126.45(12)
C11 C10 C9 116.72(12)
C12 C11 C10 122.33(13)
C12 C11 H11 118.8
C10 C11 H11 118.8
C11 C12 C13 119.83(13)
C11 C12 H12 120.1
C13 C12 H12 120.1
C14 C13 C12 119.19(13)
C14 C13 H13 120.4
C12 C13 H13 120.4
C13 C14 C15 120.82(13)
C13 C14 H14 119.6
C15 C14 H14 119.6
C10 C15 C14 121.00(12)
C10 C15 N2 121.51(11)
C14 C15 N2 117.46(12)
C16 O3 H3A 110.3(10)
O2 C16 O3 122.87(13)
O2 C16 C17 123.76(14)
O3 C16 C17 113.36(13)
C16 C17 H17A 109.5
C16 C17 H17B 109.5
H17A C17 H17B 109.5
C16 C17 H17C 109.5
H17A C17 H17C 109.5
H17B C17 H17C 109.5

loop_
_geom_bond_atom_site_label_1
_geom_bond_atom_site_label_2
_geom_bond_distance
O1 C1 1.2473(16)
N1 C1 1.3431(17)
N1 H1A 0.8800
N1 H1B 0.8800
N2 C1 1.3656(17)
N2 C2 1.4395(16)
N2 C15 1.4405(16)
C2 C3 1.3876(19)
C2 C7 1.3953(19)
C3 C4 1.388(2)
C3 H3 0.9500
C4 C5 1.386(2)
C4 H4 0.9500
C5 C6 1.391(2)
C5 H5 0.9500
C6 C7 1.3926(19)
C6 H6 0.9500
C7 C8 1.5043(19)
C8 C9 1.5262(19)
C8 H8A 0.9900
C8 H8B 0.9900
C9 C10 1.5188(18)
C9 H9A 0.9900
C9 H9B 0.9900
C10 C15 1.3934(19)
C10 C11 1.4050(19)
C11 C12 1.379(2)
C11 H11 0.9500
C12 C13 1.387(2)
C12 H12 0.9500
C13 C14 1.3816(19)
C13 H13 0.9500
C14 C15 1.3944(19)
C14 H14 0.9500
O2 C16 1.2146(18)
O3 C16 1.3172(17)
O3 H3A 0.979(14)
C16 C17 1.495(2)
C17 H17A 0.9800
C17 H17B 0.9800
C17 H17C 0.9800

loop_
_geom_torsion_atom_site_label_1
_geom_torsion_atom_site_label_2
_geom_torsion_atom_site_label_3
_geom_torsion_atom_site_label_4
_geom_torsion
C2 N2 C1 O1 174.63(12)
C15 N2 C1 O1 3.62(18)
C2 N2 C1 N1 -5.18(19)
C15 N2 C1 N1 -176.18(11)
C1 N2 C2 C3 83.11(16)
C15 N2 C2 C3 -105.77(14)
C1 N2 C2 C7 -99.72(15)
C15 N2 C2 C7 71.39(15)
C7 C2 C3 C4 -0.5(2)
N2 C2 C3 C4 176.55(12)
C2 C3 C4 C5 0.3(2)
C3 C4 C5 C6 0.3(2)
C4 C5 C6 C7 -0.7(2)
C5 C6 C7 C2 0.6(2)
C5 C6 C7 C8 -178.82(13)
C3 C2 C7 C6 0.1(2)
N2 C2 C7 C6 -177.06(12)
C3 C2 C7 C8 179.47(12)
N2 C2 C7 C8 2.34(18)
C6 C7 C8 C9 109.35(15)
C2 C7 C8 C9 -70.02(16)
C7 C8 C9 C10 53.95(16)
C8 C9 C10 C15 1.16(19)
C8 C9 C10 C11 -178.38(12)
C15 C10 C11 C12 -0.43(19)
C9 C10 C11 C12 179.16(12)
C10 C11 C12 C13 -0.1(2)
C11 C12 C13 C14 0.3(2)
C12 C13 C14 C15 0.2(2)
C11 C10 C15 C14 0.89(18)
C9 C10 C15 C14 -178.65(12)
C11 C10 C15 N2 178.81(11)
C9 C10 C15 N2 -0.73(19)
C13 C14 C15 C10 -0.80(19)
C13 C14 C15 N2 -178.79(12)
C1 N2 C15 C10 113.05(14)
C2 N2 C15 C10 -58.47(16)
C1 N2 C15 C14 -68.96(15)
C2 N2 C15 C14 119.52(13)

loop_
_cod_related_entry_id
_cod_related_entry_database
_cod_related_entry_code
1 ChemSpider 21125846
